data_4111421
loop_
_publ_author_name
'Nathaniel L. Rosi'
'Jaheon Kim'
'Mohamed Eddaoudi'
'Banglin Chen'
'Michael O'Keeffe'
'Omar M. Yaghi'

_publ_contact_author_address
;
Department of Chemistry
930 N. University Ave.
Ann Arbor, MI 48109-1055
USA
;
_publ_contact_author_email oyaghi@umich.edu
_publ_contact_author_fax '+1 734 763 2307'
_publ_contact_author_name 'Professor Omar M. Yaghi'
_publ_contact_author_phone '+1 734 615 2146'
_publ_section_title
;
 Rod Packings and Metal-Organic Frameworks Constructed from Rod-Shaped
 Secondary Building Units
;
_journal_name_full 'Journal of the American Chemical Society'
_journal_page_first 1504
_journal_page_last 1518
_journal_paper_doi 10.1021/ja045123o
_journal_volume 127
_journal_year 2005
_chemical_formula_moiety 'C7 H6 O4 Zn'
_chemical_formula_sum 'C7 H6 O4 Zn'
_chemical_formula_weight 219.49
_chemical_name_systematic
;
 ?
;
_space_group_IT_number 88
_symmetry_cell_setting tetragonal
_symmetry_space_group_name_Hall '-I 4ad'
_symmetry_space_group_name_H-M 'I 41/a :2'
_atom_sites_solution_hydrogens difmap
_atom_sites_solution_primary direct
_atom_sites_solution_secondary difmap
_audit_creation_method SHELXL-97
_cell_angle_alpha 90.00
_cell_angle_beta 90.00
_cell_angle_gamma 90.00
_cell_formula_units_Z 8
_cell_length_a 7.261(4)
_cell_length_b 7.261(4)
_cell_length_c 25.471(19)
_cell_measurement_reflns_used 1272
_cell_measurement_temperature 158(2)
_cell_measurement_theta_max 20.86
_cell_measurement_theta_min 2.92
_cell_volume 1342.9(14)
_computing_cell_refinement 'Bruker SMART'
_computing_data_collection 'Bruker SMART'
_computing_data_reduction 'Bruker SHELXTL'
_computing_molecular_graphics 'Bruker SHELXTL'
_computing_publication_material 'Bruker SHELXTL'
_computing_structure_refinement 'Bruker SHELXTL'
_computing_structure_solution 'Bruker SHELXTL'
_diffrn_ambient_temperature 158(2)
_diffrn_measured_fraction_theta_full 1.000
_diffrn_measured_fraction_theta_max 1.000
_diffrn_measurement_device_type 'CCD area detector'
_diffrn_measurement_method 'phi and omega scans'
_diffrn_radiation_monochromator graphite
_diffrn_radiation_source 'sealed tube'
_diffrn_radiation_type MoK\a
_diffrn_radiation_wavelength 0.71073
_diffrn_reflns_av_R_equivalents 0.1505
_diffrn_reflns_av_sigmaI/netI 0.0703
_diffrn_reflns_limit_h_max 5
_diffrn_reflns_limit_h_min -5
_diffrn_reflns_limit_k_max 8
_diffrn_reflns_limit_k_min -8
_diffrn_reflns_limit_l_max 28
_diffrn_reflns_limit_l_min -28
_diffrn_reflns_number 16739
_diffrn_reflns_theta_full 23.26
_diffrn_reflns_theta_max 23.26
_diffrn_reflns_theta_min 2.92
_exptl_absorpt_coefficient_mu 3.619
_exptl_absorpt_correction_T_max 0.898
_exptl_absorpt_correction_T_min 0.555
_exptl_absorpt_correction_type empirical
_exptl_absorpt_process_details 'Blessing, Acta Cryst. (1995) A51 33-38.'
_exptl_crystal_colour colorless
_exptl_crystal_density_diffrn 2.171
_exptl_crystal_description irregular
_exptl_crystal_F_000 880
_exptl_crystal_size_max 0.06
_exptl_crystal_size_mid 0.06
_exptl_crystal_size_min 0.06
_refine_diff_density_max 0.969
_refine_diff_density_min -0.752
_refine_diff_density_rms 0.137
_refine_ls_extinction_coef none
_refine_ls_extinction_expression Fc^*^=kFc[1+0.001xFc^2^\l^3^/sin(2\q)]^-1/4^
_refine_ls_extinction_method SHELXL
_refine_ls_goodness_of_fit_ref 1.093
_refine_ls_hydrogen_treatment refall
_refine_ls_matrix_type full
_refine_ls_number_parameters 69
_refine_ls_number_reflns 485
_refine_ls_number_restraints 0
_refine_ls_restrained_S_all 1.093
_refine_ls_R_factor_all 0.0810
_refine_ls_R_factor_gt 0.0586
_refine_ls_shift/su_max 0.000
_refine_ls_shift/su_mean 0.000
_refine_ls_structure_factor_coef Fsqd
_refine_ls_weighting_details 'calc w=1/[\s^2^(Fo^2^)+(0.0989P)^2^+10.1334P] where P=(Fo^2^+2Fc^2^)/3'
_refine_ls_weighting_scheme calc
_refine_ls_wR_factor_gt 0.1553
_refine_ls_wR_factor_ref 0.1687
_reflns_number_gt 359
_reflns_number_total 485
_reflns_threshold_expression >2sigma(I)
_cod_data_source_file ja045123o_s9.cif
_cod_data_source_block MOF-77
_cod_original_cell_volume 1342.8(14)
_cod_original_sg_symbol_H-M 'I 41/a'
_cod_database_code 4111421

loop_
_symmetry_equiv_pos_as_xyz
'x, y, z'
'-x+1/2, -y, z+1/2'
'-y+3/4, x+1/4, z+1/4'
'y+3/4, -x+3/4, z+3/4'
'x+1/2, y+1/2, z+1/2'
'-x+1, -y+1/2, z+1'
'-y+5/4, x+3/4, z+3/4'
'y+5/4, -x+5/4, z+5/4'
'-x, -y, -z'
'x-1/2, y, -z-1/2'
'y-3/4, -x-1/4, -z-1/4'
'-y-3/4, x-3/4, -z-3/4'
'-x+1/2, -y+1/2, -z+1/2'
'x, y+1/2, -z'
'y-1/4, -x+1/4, -z+1/4'
'-y-1/4, x-1/4, -z-1/4'

loop_
_atom_site_label
_atom_site_type_symbol
_atom_site_fract_x
_atom_site_fract_y
_atom_site_fract_z
_atom_site_U_iso_or_equiv
_atom_site_adp_type
_atom_site_occupancy
_atom_site_symmetry_multiplicity
_atom_site_calc_flag
_atom_site_refinement_flags
Zn1 Zn 0.0000 0.2500 0.02854(6) 0.0419(9) Uani 1 2 d S
O1 O -0.1825(12) 0.3879(12) -0.0124(3) 0.084(3) Uani 1 1 d .
O2 O -0.1602(10) 0.1012(9) 0.0718(3) 0.051(2) Uani 1 1 d .
C1 C -0.2207(12) 0.4531(12) -0.0566(3) 0.033(2) Uani 1 1 d .
C2 C -0.3625(11) 0.3562(11) -0.0900(3) 0.026(2) Uani 1 1 d .
C3 C -0.2580(12) 0.2174(13) -0.1250(4) 0.029(2) Uani 1 1 d .
H3A H -0.192(12) 0.270(10) -0.147(3) 0.02(2) Uiso 1 1 d .
H3B H -0.193(11) 0.121(12) -0.104(3) 0.03(2) Uiso 1 1 d .
C4 C -0.5000 0.2500 -0.0551(5) 0.027(3) Uani 1 2 d S
H4 H -0.574(9) 0.343(10) -0.036(3) 0.015(18) Uiso 1 1 d .

loop_
_atom_site_aniso_label
_atom_site_aniso_U_11
_atom_site_aniso_U_22
_atom_site_aniso_U_33
_atom_site_aniso_U_23
_atom_site_aniso_U_13
_atom_site_aniso_U_12
Zn1 0.0555(13) 0.0382(12) 0.0319(11) 0.000 0.000 -0.0229(7)
O1 0.087(6) 0.085(6) 0.080(6) 0.021(5) -0.050(5) -0.041(5)
O2 0.059(5) 0.051(5) 0.043(4) -0.001(3) 0.006(3) -0.029(4)
C1 0.036(5) 0.035(6) 0.027(5) -0.005(4) 0.003(4) -0.006(4)
C2 0.026(4) 0.025(4) 0.027(4) 0.002(4) -0.001(4) -0.006(3)
C3 0.022(5) 0.035(5) 0.030(5) 0.005(5) 0.000(4) 0.003(4)
C4 0.032(7) 0.024(7) 0.025(6) 0.000 0.000 -0.005(6)

loop_
_atom_type_symbol
_atom_type_description
_atom_type_scat_dispersion_real
_atom_type_scat_dispersion_imag
_atom_type_scat_source
C C 0.0033 0.0016 'International Tables Vol C Tables 4.2.6.8 and 6.1.1.4'
H H 0.0000 0.0000 'International Tables Vol C Tables 4.2.6.8 and 6.1.1.4'
O O 0.0106 0.0060 'International Tables Vol C Tables 4.2.6.8 and 6.1.1.4'
Zn Zn 0.2839 1.4301 'International Tables Vol C Tables 4.2.6.8 and 6.1.1.4'

loop_
_geom_angle_atom_site_label_1
_geom_angle_atom_site_label_2
_geom_angle_atom_site_label_3
_geom_angle
_geom_angle_site_symmetry_1
_geom_angle_site_symmetry_3
O2 Zn1 O2 110.5(4) . 6_454
O2 Zn1 O1 115.1(3) . 6_454
O2 Zn1 O1 100.5(3) 6_454 6_454
O2 Zn1 O1 100.5(3) . .
O2 Zn1 O1 115.1(3) 6_454 .
O1 Zn1 O1 115.7(6) 6_454 .
C1 O1 Zn1 145.2(9) . .
C1 O2 Zn1 121.9(6) 14_545 .
O2 C1 O1 122.4(8) 14 .
O2 C1 C2 118.5(8) 14 .
O1 C1 C2 118.7(8) . .
C1 C2 C3 111.5(7) . 16_565
C1 C2 C4 110.5(6) . .
C3 C2 C4 109.6(6) 16_565 .
C1 C2 C3 107.1(6) . .
C3 C2 C3 109.1(5) 16_565 .
C4 C2 C3 108.9(6) . .
C2 C3 C2 110.2(7) 11 .
C2 C4 C2 109.6(9) . 6_354

loop_
_geom_bond_atom_site_label_1
_geom_bond_atom_site_label_2
_geom_bond_distance
_geom_bond_site_symmetry_2
Zn1 O2 1.932(6) .
Zn1 O2 1.932(6) 6_454
Zn1 O1 1.962(9) 6_454
Zn1 O1 1.962(9) .
O1 C1 1.252(11) .
O2 C1 1.224(10) 14_545
C1 O2 1.224(10) 14
C1 C2 1.508(11) .
C2 C3 1.533(12) 16_565
C2 C4 1.543(10) .
C2 C3 1.545(12) .
C3 C2 1.533(12) 11
C4 C2 1.543(10) 6_354
